data_4517611
loop_
_publ_author_name
'Barber, Thomas'
'Argent, Stephen P.'
'Ball, Liam T.'

_publ_section_title
;
 Expanding Ligand Space: Preparation, Characterization, and Synthetic
 Applications of Air-Stable, Odorless Di-tert-alkylphosphine Surrogates
;
_journal_name_full 'ACS Catalysis'
_journal_page_first 5454
_journal_page_last 5461
_journal_paper_doi 10.1021/acscatal.0c01414
_journal_year 2020
_chemical_formula_moiety 'C F3 O3 S, C20 H32 P'
_chemical_formula_sum 'C21 H32 F3 O3 P S'
_chemical_formula_weight 452.49
_space_group_crystal_system monoclinic
_space_group_IT_number 14
_space_group_name_Hall '-P 2ybc'
_space_group_name_H-M_alt 'P 1 21/c 1'
_atom_sites_solution_hydrogens mixed
_atom_sites_solution_primary dual
_audit_creation_date 2018-08-07
_audit_creation_method
;
Olex2 1.2
(compiled 2018.05.29 svn.r3508 for OlexSys, GUI svn.r5506)
;
_cell_angle_alpha 90
_cell_angle_beta 100.488(2)
_cell_angle_gamma 90
_cell_formula_units_Z 8
_cell_length_a 11.1508(2)
_cell_length_b 18.5177(4)
_cell_length_c 21.1099(5)
_cell_measurement_reflns_used 14742
_cell_measurement_temperature 120(2)
_cell_measurement_theta_max 73.5280
_cell_measurement_theta_min 3.1660
_cell_volume 4286.10(16)
_computing_cell_refinement 'CrysAlisPro 1.171.39.46 (Rigaku OD, 2018)'
_computing_data_collection 'CrysAlisPro 1.171.39.46 (Rigaku OD, 2018)'
_computing_data_reduction 'CrysAlisPro 1.171.39.46 (Rigaku OD, 2018)'
_computing_molecular_graphics 'Olex2 (Dolomanov et al., 2009)'
_computing_publication_material 'Olex2 (Dolomanov et al., 2009)'
_computing_structure_refinement 'ShelXL (Sheldrick, 2015)'
_computing_structure_solution 'ShelXT (Sheldrick, 2015)'
_diffrn_ambient_environment N~2~
_diffrn_ambient_temperature 120(2)
_diffrn_crystal_treatment 'flash frozen in gaseous N2'
_diffrn_detector 'CCD area detector'
_diffrn_detector_area_resol_mean 4.2207
_diffrn_detector_type 'Agilent Diffraction Titan S2 detector'
_diffrn_measured_fraction_theta_full 0.970
_diffrn_measured_fraction_theta_max 0.937
_diffrn_measurement_details
;
List of Runs (angles in degrees, time in seconds):

  # Type    Start    End  Width  t~exp~   \w     \q     \k     \f   Frames
--------------------------------------------------------------------------
  1  \w    -67.00  26.00   1.00    7.50    --  -43.06  57.00 -90.00   93
  2  \w   -115.00 -13.00   1.00    7.50    --  -43.06 -77.00  60.00  102
  3  \w      1.00  82.00   1.00    7.50    --   43.06 -99.00-120.00   81
  4  \w     23.00  96.00   1.00    7.50    --   43.06-125.00-180.00   73
  5  \w     30.00  90.00   1.00   30.00    --  103.00 -30.00   0.00   60
  6  \w     31.00 133.00   1.00   30.00    --  103.00 -77.00 -60.00  102
  7  \w     30.00  90.00   1.00   30.00    --  103.00 -30.00 -30.00   60
  8  \w     34.00  98.00   1.00   30.00    --  103.00 -45.00  60.00   64
  9  \w     30.00  90.00   1.00   30.00    --  103.00 -30.00-150.00   60
 10  \w     30.00  90.00   1.00   30.00    --  103.00 -30.00  90.00   60
 11  \w     31.00 118.00   1.00   30.00    --  103.00-125.00-120.00   87
 12  \w     94.00 175.00   1.00   30.00    --  103.00 125.00   0.00   81
 13  \w     19.00 112.00   1.00    7.50    --   43.06  57.00 -60.00   93
 14  \w     20.00  97.00   1.00    7.50    --   43.06  38.00 150.00   77
 15  \w     13.00 115.00   1.00    7.50    --   43.06  77.00-180.00  102
;
_diffrn_measurement_device '\k-geometry diffractometer'
_diffrn_measurement_device_type 'SuperNova, Titan S2'
_diffrn_measurement_method '\w scans'
_diffrn_measurement_specimen_support 'MiTeGen micromount'
_diffrn_orient_matrix_type 'CrysAlisPro convention (1999,Acta A55,543-557)'
_diffrn_orient_matrix_UB_11 0.0064092000
_diffrn_orient_matrix_UB_12 0.0772267000
_diffrn_orient_matrix_UB_13 -0.0263524000
_diffrn_orient_matrix_UB_21 0.1396106000
_diffrn_orient_matrix_UB_22 -0.0004345000
_diffrn_orient_matrix_UB_23 0.0214767000
_diffrn_orient_matrix_UB_31 0.0140498000
_diffrn_orient_matrix_UB_32 -0.0309291000
_diffrn_orient_matrix_UB_33 -0.0660082000
_diffrn_radiation_monochromator mirror
_diffrn_radiation_probe x-ray
_diffrn_radiation_type CuK\a
_diffrn_radiation_wavelength 1.54184
_diffrn_reflns_av_R_equivalents 0.0676
_diffrn_reflns_av_unetI/netI 0.0408
_diffrn_reflns_Laue_measured_fraction_full 0.970
_diffrn_reflns_Laue_measured_fraction_max 0.937
_diffrn_reflns_limit_h_max 13
_diffrn_reflns_limit_h_min -12
_diffrn_reflns_limit_k_max 20
_diffrn_reflns_limit_k_min -23
_diffrn_reflns_limit_l_max 17
_diffrn_reflns_limit_l_min -26
_diffrn_reflns_number 28854
_diffrn_reflns_point_group_measured_fraction_full 0.970
_diffrn_reflns_point_group_measured_fraction_max 0.937
_diffrn_reflns_theta_full 67.684
_diffrn_reflns_theta_max 73.761
_diffrn_reflns_theta_min 3.198
_diffrn_source 'microfocus sealed tube'
_diffrn_source_type 'Agilent Diffraction microfocus tube'
_exptl_absorpt_coefficient_mu 2.457
_exptl_absorpt_correction_T_max 1.000
_exptl_absorpt_correction_T_min 0.753
_exptl_absorpt_correction_type gaussian
_exptl_absorpt_process_details
;
CrysAlisPro 1.171.39.46 (Rigaku Oxford Diffraction, 2018)
Numerical absorption correction based on gaussian integration over
			a multifaceted crystal model
Empirical absorption correction using spherical harmonics,
 implemented in SCALE3 ABSPACK scaling algorithm.
;
_exptl_crystal_colour colourless
_exptl_crystal_density_diffrn 1.402
_exptl_crystal_description lath
_exptl_crystal_F_000 1920
_exptl_crystal_size_max 0.158
_exptl_crystal_size_mid 0.077
_exptl_crystal_size_min 0.043
_refine_diff_density_max 1.836
_refine_diff_density_min -0.706
_refine_diff_density_rms 0.077
_refine_ls_extinction_method none
_refine_ls_goodness_of_fit_ref 1.039
_refine_ls_hydrogen_treatment mixed
_refine_ls_matrix_type full
_refine_ls_number_parameters 539
_refine_ls_number_reflns 8114
_refine_ls_number_restraints 6
_refine_ls_restrained_S_all 1.039
_refine_ls_R_factor_all 0.0746
_refine_ls_R_factor_gt 0.0642
_refine_ls_shift/su_max 0.001
_refine_ls_shift/su_mean 0.000
_refine_ls_structure_factor_coef Fsqd
_refine_ls_weighting_details 'w=1/[\s^2^(Fo^2^)+(0.0818P)^2^+5.4969P] where P=(Fo^2^+2Fc^2^)/3'
_refine_ls_weighting_scheme calc
_refine_ls_wR_factor_gt 0.1644
_refine_ls_wR_factor_ref 0.1749
_reflns_Friedel_coverage 0.000
_reflns_number_gt 6782
_reflns_number_total 8114
_reflns_threshold_expression 'I > 2\s(I)'
_cod_data_source_file cs0c01414_si_008.cif
_cod_data_source_block vjmlbc
_cod_depositor_comments 'Adding full bibliography for 4517604--4517617.cif.'
_cod_database_code 4517611
_nottingham_internal_coll_name VJMLBC
_nottingham_internal_coll_number 17804
_nottingham_internal_coll_client VJM/LB
_nottingham_internal_coll_type custom
_nottingham_internal_coll_frame_time '7.50, 30.00'
_nottingham_internal_coll_frame_width 1.00
_nottingham_internal_coll_frame_method '\w scans'
_nottingham_internal_coll_user pczajb
_nottingham_internal_coll_date 02/08/2018
_nottingham_internal_coll_location NOTTS
_nottingham_internal_coll_instrument 'GVA, PL13110002'
_nottingham_internal_process_user pczajb
_nottingham_internal_process_date 03/08/2018
_nottingham_internal_solution_user pczajb
_nottingham_internal_solution_date 04/08/2018
_nottingham_internal_refinement_user pczajb
_nottingham_internal_refinement_date 07/08/2018
_nottingham_internal_self_validation_user pczajb
_nottingham_internal_self_validation_date 07/08/2018
_nottingham_internal_validation_user pczajb
_nottingham_internal_validation_date 07/08/2018
_olex2_exptl_crystal_mounting_method 'in Fomblin film on a micromount'
_shelx_shelxl_version_number 2018/3
_chemical_oxdiff_formula 'C21 H32 F3 O3 P1 S1'
_chemical_oxdiff_usercomment 'VJMLBC #17804 GVA-1473 IN FOMBLIN FILM ON MICROMOUNT for TB/LB'
_shelx_space_group_comment
;
The symmetry employed for this shelxl refinement is uniquely defined
by the following loop, which should always be used as a source of
symmetry information in preference to the above space-group names.
They are only intended as comments.
;
_reflns_odcompleteness_completeness 97.27
_reflns_odcompleteness_iscentric 1
_reflns_odcompleteness_theta 66.97
_olex2_refinement_description
;
1. Fixed Uiso
 At 1.2 times of:
  All C(H) groups, All C(H,H) groups
2. Restrained distances
 P1-H1B \\sim P1-H1A \\sim P2-H2D \\sim P2-H2C
 with sigma of 0.01
3. Uiso/Uaniso restraints and constraints
F5: within 2A with sigma of 0.04 and sigma for terminal atoms of 0.08
F6: within 2A with sigma of 0.04 and sigma for terminal atoms of 0.08
4.a Ternary CH refined with riding coordinates:
 C5(H5), C5'(H5'), C7(H7), C8'(H8'), C10'(H10'), C012(H012), C25(H25),
 C25'(H25'), C27(H27), C27'(H27'), C29(H29), C29'(H29')
4.b Secondary CH2 refined with riding coordinates:
 C2(H2A,H2B), C2'(H2'A,H2'B), C3(H3A,H3B), C3'(H3'A,H3'B), C4(H4A,H4B),
 C4'(H4'A,H4'B), C6(H6A,H6B), C6'(H6'A,H6'B), C7'(H7'A,H7'B), C8(H8A,H8B),
 C9'(H9'A,H9'B), C10(H10A,H10B), C22(H22A,H22B), C22'(H22C,H22D), C23(H23A,
 H23B), C23'(H23C,H23D), C24(H24A,H24B), C24'(H24C,H24D), C26(H26A,H26B),
 C26'(H26C,H26D), C28(H28A,H28B), C28'(H28C,H28D), C30(H30A,H30B), C30'(H30C,
 H30D)
;
_olex2_submission_special_instructions 'No special instructions were received'
_oxdiff_exptl_absorpt_empirical_details
;
Empirical correction (ABSPACK) includes:
- Absorption correction using spherical harmonics
- Frame scaling
;
_oxdiff_exptl_absorpt_empirical_full_max 1.790
_oxdiff_exptl_absorpt_empirical_full_min 0.677

loop_
_space_group_symop_operation_xyz
'x, y, z'
'-x, y+1/2, -z+1/2'
'-x, -y, -z'
'x, -y-1/2, z-1/2'

loop_
_atom_site_label
_atom_site_type_symbol
_atom_site_fract_x
_atom_site_fract_y
_atom_site_fract_z
_atom_site_U_iso_or_equiv
_atom_site_adp_type
_atom_site_occupancy
_atom_site_site_symmetry_order
_atom_site_calc_flag
_atom_site_refinement_flags_posn
_atom_site_refinement_flags_adp
_atom_site_refinement_flags_occupancy
_atom_site_disorder_assembly
_atom_site_disorder_group
S1 S 0.38228(7) 0.98040(5) 0.66970(4) 0.0393(2) Uani 1 1 d . . . . .
F1 F 0.4351(3) 0.91903(14) 0.56688(13) 0.0703(7) Uani 1 1 d . . . . .
F2 F 0.2739(3) 0.98410(19) 0.54916(13) 0.0849(9) Uani 1 1 d . . . . .
F3 F 0.4509(3) 1.03425(15) 0.56765(13) 0.0749(8) Uani 1 1 d . . . . .
O1 O 0.3064(3) 0.92014(13) 0.67753(15) 0.0572(7) Uani 1 1 d . . . . .
O2 O 0.5075(3) 0.9765(2) 0.69836(15) 0.0732(9) Uani 1 1 d . . . . .
O3 O 0.3272(2) 1.04977(14) 0.67867(15) 0.0590(8) Uani 1 1 d . . . . .
C1A C 0.3858(3) 0.9797(2) 0.58412(18) 0.0469(8) Uani 1 1 d . . . . .
S2 S 0.10600(8) 0.78991(5) 0.33465(5) 0.0490(2) Uani 1 1 d . . . . .
F4 F 0.0751(3) 0.7692(2) 0.45173(15) 0.1065(12) Uani 1 1 d . . . . .
O4 O 0.2007(4) 0.73792(17) 0.3451(3) 0.1153(18) Uani 1 1 d . . . . .
O5 O -0.0086(4) 0.7632(4) 0.3161(2) 0.165(3) Uani 1 1 d . . . . .
O6 O 0.1385(3) 0.8513(2) 0.30167(17) 0.0891(13) Uani 1 1 d . . . . .
C2A C 0.1055(5) 0.8204(3) 0.4141(2) 0.0668(12) Uani 1 1 d . . . . .
F5 F 0.2062(5) 0.8487(4) 0.4392(2) 0.206(3) Uani 1 1 d . U . A 1
F6 F 0.0185(5) 0.87049(16) 0.41447(19) 0.1302(18) Uani 1 1 d . U . B 1
P1 P 0.45255(6) 0.68264(4) 0.78853(3) 0.02379(17) Uani 1 1 d D . . . .
C1 C 0.5421(2) 0.75646(14) 0.83053(12) 0.0229(5) Uani 1 1 d . . . . .
C1' C 0.4128(2) 0.68026(14) 0.70088(12) 0.0217(5) Uani 1 1 d . . . . .
C2 C 0.5665(3) 0.73425(16) 0.90253(13) 0.0301(6) Uani 1 1 d . . . . .
H2A H 0.489824 0.727892 0.917362 0.036 Uiso 1 1 calc R . . . .
H2B H 0.610601 0.688852 0.907955 0.036 Uiso 1 1 calc R . . . .
C2' C 0.3201(2) 0.61751(15) 0.68491(13) 0.0260(6) Uani 1 1 d . . . . .
H2'A H 0.357292 0.572488 0.701811 0.031 Uiso 1 1 calc R . . . .
H2'B H 0.249487 0.626412 0.704705 0.031 Uiso 1 1 calc R . . . .
C3 C 0.6643(2) 0.76542(15) 0.80722(14) 0.0268(6) Uani 1 1 d . . . . .
H3A H 0.708742 0.720122 0.811855 0.032 Uiso 1 1 calc R . . . .
H3B H 0.649575 0.778908 0.762069 0.032 Uiso 1 1 calc R . . . .
C3' C 0.5253(2) 0.66366(15) 0.67018(13) 0.0249(5) Uani 1 1 d . . . . .
H3'A H 0.585480 0.701688 0.680638 0.030 Uiso 1 1 calc R . . . .
H3'B H 0.562103 0.618452 0.686913 0.030 Uiso 1 1 calc R . . . .
C4 C 0.4707(2) 0.82819(14) 0.82232(13) 0.0248(5) Uani 1 1 d . . . . .
H4A H 0.393450 0.822562 0.836711 0.030 Uiso 1 1 calc R . . . .
H4B H 0.454222 0.842157 0.777278 0.030 Uiso 1 1 calc R . . . .
C4' C 0.3542(2) 0.75146(14) 0.67408(13) 0.0258(5) Uani 1 1 d . . . . .
H4'A H 0.412449 0.790574 0.684026 0.031 Uiso 1 1 calc R . . . .
H4'B H 0.284281 0.762167 0.693889 0.031 Uiso 1 1 calc R . . . .
C5 C 0.5481(2) 0.88671(15) 0.86270(13) 0.0274(6) Uani 1 1 d . . . . .
H5 H 0.503670 0.932629 0.857598 0.033 Uiso 1 1 calc R . . . .
C5' C 0.3138(3) 0.74502(15) 0.60085(14) 0.0287(6) Uani 1 1 d . . . . .
H5' H 0.275967 0.790408 0.583663 0.034 Uiso 1 1 calc R . . . .
C6 C 0.5715(3) 0.86512(17) 0.93358(14) 0.0323(6) Uani 1 1 d . . . . .
H6A H 0.494487 0.859733 0.948331 0.039 Uiso 1 1 calc R . . . .
H6B H 0.618380 0.902437 0.959202 0.039 Uiso 1 1 calc R . . . .
C6' C 0.4258(3) 0.72943(16) 0.57029(14) 0.0301(6) Uani 1 1 d . . . . .
H6'A H 0.401534 0.726276 0.523856 0.036 Uiso 1 1 calc R . . . .
H6'B H 0.484271 0.768446 0.580058 0.036 Uiso 1 1 calc R . . . .
C7 C 0.6419(3) 0.79352(17) 0.94190(14) 0.0334(6) Uani 1 1 d . . . . .
H7 H 0.657441 0.779898 0.987522 0.040 Uiso 1 1 calc R . . . .
C7' C 0.3921(2) 0.59659(15) 0.58052(13) 0.0254(5) Uani 1 1 d . . . . .
H7'A H 0.367290 0.592384 0.534186 0.030 Uiso 1 1 calc R . . . .
H7'B H 0.429357 0.551349 0.596826 0.030 Uiso 1 1 calc R . . . .
C8 C 0.7636(3) 0.80194(19) 0.91885(15) 0.0371(7) Uani 1 1 d . . . . .
H8A H 0.807885 0.756597 0.924038 0.045 Uiso 1 1 calc R . . . .
H8B H 0.812923 0.838309 0.944510 0.045 Uiso 1 1 calc R . . . .
C8' C 0.2806(2) 0.61211(15) 0.61140(13) 0.0259(6) Uani 1 1 d . . . . .
H8' H 0.221347 0.572828 0.601016 0.031 Uiso 1 1 calc R . . . .
C9' C 0.2219(2) 0.68326(15) 0.58506(14) 0.0294(6) Uani 1 1 d . . . . .
H9'A H 0.150678 0.692968 0.604123 0.035 Uiso 1 1 calc R . . . .
H9'B H 0.195739 0.679658 0.538763 0.035 Uiso 1 1 calc R . . . .
C10 C 0.6692(3) 0.89572(16) 0.83935(15) 0.0306(6) Uani 1 1 d . . . . .
H10A H 0.717024 0.933410 0.863958 0.037 Uiso 1 1 calc R . . . .
H10B H 0.653928 0.909790 0.794331 0.037 Uiso 1 1 calc R . . . .
C10' C 0.4843(2) 0.65843(15) 0.59660(13) 0.0263(6) Uani 1 1 d . . . . .
H10' H 0.555461 0.648633 0.576691 0.032 Uiso 1 1 calc R . . . .
C012 C 0.7398(2) 0.82437(16) 0.84762(14) 0.0310(6) Uani 1 1 d . . . . .
H012 H 0.817778 0.830374 0.833023 0.037 Uiso 1 1 calc R . . . .
H1A H 0.504(3) 0.6253(14) 0.8028(17) 0.044(10) Uiso 1 1 d D . . . .
H1B H 0.355(2) 0.678(2) 0.8069(17) 0.049(10) Uiso 1 1 d D . . . .
P2 P 0.03456(6) 0.50403(4) 0.20938(3) 0.02627(18) Uani 1 1 d D . . . .
C21 C 0.0819(2) 0.50443(14) 0.29665(13) 0.0227(5) Uani 1 1 d . . . . .
C21' C -0.0510(2) 0.57830(14) 0.16674(13) 0.0244(5) Uani 1 1 d . . . . .
C22 C -0.0282(2) 0.51420(16) 0.33055(14) 0.0277(6) Uani 1 1 d . . . . .
H22A H -0.065647 0.560930 0.319656 0.033 Uiso 1 1 calc R . . . .
H22B H -0.088554 0.477122 0.316325 0.033 Uiso 1 1 calc R . . . .
C22' C -0.0567(3) 0.56275(17) 0.09402(14) 0.0338(6) Uani 1 1 d . . . . .
H22C H 0.025142 0.561085 0.084557 0.041 Uiso 1 1 calc R . . . .
H22D H -0.095144 0.516313 0.082982 0.041 Uiso 1 1 calc R . . . .
C23 C 0.1405(3) 0.42948(15) 0.31400(15) 0.0300(6) Uani 1 1 d . . . . .
H23A H 0.081422 0.391677 0.299907 0.036 Uiso 1 1 calc R . . . .
H23B H 0.209391 0.422703 0.292425 0.036 Uiso 1 1 calc R . . . .
C23' C -0.1826(2) 0.58024(16) 0.18059(14) 0.0299(6) Uani 1 1 d . . . . .
H23C H -0.221830 0.533958 0.169918 0.036 Uiso 1 1 calc R . . . .
H23D H -0.180585 0.589455 0.226006 0.036 Uiso 1 1 calc R . . . .
C24 C 0.1776(2) 0.56389(15) 0.31891(13) 0.0260(6) Uani 1 1 d . . . . .
H24A H 0.246983 0.557768 0.297599 0.031 Uiso 1 1 calc R . . . .
H24B H 0.142265 0.611073 0.307648 0.031 Uiso 1 1 calc R . . . .
C24' C 0.0112(2) 0.65199(14) 0.18391(14) 0.0269(6) Uani 1 1 d . . . . .
H24C H 0.014559 0.662307 0.229248 0.032 Uiso 1 1 calc R . . . .
H24D H 0.093931 0.650892 0.175638 0.032 Uiso 1 1 calc R . . . .
C25 C 0.2190(2) 0.55843(15) 0.39220(13) 0.0267(6) Uani 1 1 d . . . . .
H25 H 0.278941 0.596389 0.406781 0.032 Uiso 1 1 calc R . . . .
C25' C -0.0627(3) 0.71091(15) 0.14253(14) 0.0299(6) Uani 1 1 d . . . . .
H25' H -0.023427 0.757794 0.153258 0.036 Uiso 1 1 calc R . . . .
C26 C 0.2769(2) 0.48477(16) 0.40932(15) 0.0306(6) Uani 1 1 d . . . . .
H26A H 0.304997 0.481582 0.455502 0.037 Uiso 1 1 calc R . . . .
H26B H 0.346734 0.478584 0.388336 0.037 Uiso 1 1 calc R . . . .
C26' C -0.1917(3) 0.71317(16) 0.15719(15) 0.0323(6) Uani 1 1 d . . . . .
H26C H -0.237878 0.751333 0.132354 0.039 Uiso 1 1 calc R . . . .
H26D H -0.188418 0.723380 0.202539 0.039 Uiso 1 1 calc R . . . .
C27 C 0.1831(3) 0.42531(15) 0.38738(15) 0.0309(6) Uani 1 1 d . . . . .
H27 H 0.220633 0.378095 0.398658 0.037 Uiso 1 1 calc R . . . .
C27' C -0.2550(2) 0.64015(17) 0.14000(15) 0.0324(6) Uani 1 1 d . . . . .
H27' H -0.338029 0.641911 0.149090 0.039 Uiso 1 1 calc R . . . .
C28 C 0.0733(3) 0.43461(16) 0.42103(15) 0.0331(6) Uani 1 1 d . . . . .
H28A H 0.099497 0.430881 0.467313 0.040 Uiso 1 1 calc R . . . .
H28B H 0.013962 0.396856 0.407298 0.040 Uiso 1 1 calc R . . . .
C28' C -0.2600(3) 0.62432(19) 0.06849(15) 0.0382(7) Uani 1 1 d . . . . .
H28C H -0.307112 0.661394 0.042644 0.046 Uiso 1 1 calc R . . . .
H28D H -0.299503 0.578178 0.057504 0.046 Uiso 1 1 calc R . . . .
C29 C 0.0153(2) 0.50883(16) 0.40379(14) 0.0300(6) Uani 1 1 d . . . . .
H29 H -0.054522 0.515116 0.425549 0.036 Uiso 1 1 calc R . . . .
C29' C -0.1303(3) 0.62255(18) 0.05410(15) 0.0376(7) Uani 1 1 d . . . . .
H29' H -0.133908 0.612725 0.008174 0.045 Uiso 1 1 calc R . . . .
C30 C 0.1088(3) 0.56783(16) 0.42556(14) 0.0304(6) Uani 1 1 d . . . . .
H30A H 0.135133 0.565403 0.471901 0.037 Uiso 1 1 calc R . . . .
H30B H 0.071989 0.614795 0.414972 0.037 Uiso 1 1 calc R . . . .
C30' C -0.0669(3) 0.69548(18) 0.07126(15) 0.0371(7) Uani 1 1 d . . . . .
H30C H 0.015233 0.694026 0.062179 0.045 Uiso 1 1 calc R . . . .
H30D H -0.111398 0.733522 0.045440 0.045 Uiso 1 1 calc R . . . .
H2C H 0.126(2) 0.4925(18) 0.1866(16) 0.035(9) Uiso 1 1 d D . . . .
H2D H -0.030(3) 0.4505(14) 0.1983(16) 0.037(9) Uiso 1 1 d D . . . .

loop_
_atom_site_aniso_label
_atom_site_aniso_U_11
_atom_site_aniso_U_22
_atom_site_aniso_U_33
_atom_site_aniso_U_23
_atom_site_aniso_U_13
_atom_site_aniso_U_12
S1 0.0380(4) 0.0444(4) 0.0368(4) 0.0025(3) 0.0105(3) -0.0020(3)
F1 0.0873(18) 0.0649(15) 0.0670(16) -0.0159(13) 0.0361(14) 0.0004(13)
F2 0.0714(17) 0.117(2) 0.0575(16) 0.0137(16) -0.0127(13) 0.0044(16)
F3 0.0961(19) 0.0665(15) 0.0719(17) 0.0197(13) 0.0414(15) -0.0128(14)
O1 0.0712(17) 0.0365(13) 0.0743(19) 0.0050(13) 0.0408(15) -0.0014(12)
O2 0.0491(16) 0.112(3) 0.0538(18) 0.0066(17) -0.0025(13) 0.0087(17)
O3 0.0553(15) 0.0433(14) 0.087(2) -0.0164(14) 0.0364(15) -0.0137(12)
C1A 0.0486(19) 0.049(2) 0.044(2) 0.0062(16) 0.0113(16) -0.0012(16)
S2 0.0434(5) 0.0585(5) 0.0492(5) -0.0156(4) 0.0190(4) -0.0037(4)
F4 0.139(3) 0.122(3) 0.0686(19) 0.0601(19) 0.0477(19) 0.046(2)
O4 0.102(3) 0.0405(16) 0.237(5) 0.020(2) 0.118(3) 0.0224(17)
O5 0.070(2) 0.341(9) 0.093(3) -0.099(4) 0.042(2) -0.078(4)
O6 0.093(2) 0.110(3) 0.083(2) 0.055(2) 0.068(2) 0.059(2)
C2A 0.093(3) 0.064(3) 0.042(2) 0.002(2) 0.010(2) -0.015(3)
F5 0.163(4) 0.337(9) 0.115(3) -0.110(5) 0.014(3) -0.136(5)
F6 0.245(5) 0.0569(16) 0.130(3) 0.0105(17) 0.143(3) 0.039(2)
P1 0.0267(3) 0.0229(3) 0.0227(3) -0.0022(3) 0.0070(3) -0.0012(3)
C1 0.0232(12) 0.0248(12) 0.0207(13) -0.0023(10) 0.0038(10) -0.0003(10)
C1' 0.0209(11) 0.0228(12) 0.0216(12) -0.0022(10) 0.0048(9) -0.0003(10)
C2 0.0356(15) 0.0323(14) 0.0224(14) 0.0010(12) 0.0058(11) 0.0004(12)
C2' 0.0251(12) 0.0252(13) 0.0290(14) -0.0034(11) 0.0083(11) -0.0038(10)
C3 0.0228(12) 0.0316(14) 0.0276(14) -0.0047(11) 0.0085(10) 0.0006(11)
C3' 0.0200(12) 0.0291(13) 0.0258(14) -0.0040(11) 0.0047(10) 0.0000(10)
C4 0.0227(12) 0.0241(12) 0.0270(14) -0.0048(11) 0.0033(10) 0.0013(10)
C4' 0.0268(13) 0.0221(12) 0.0283(14) -0.0044(11) 0.0044(10) 0.0018(10)
C5 0.0288(13) 0.0263(13) 0.0263(14) -0.0055(11) 0.0032(11) 0.0018(11)
C5' 0.0307(14) 0.0246(13) 0.0287(15) -0.0002(11) -0.0001(11) 0.0044(11)
C6 0.0343(15) 0.0361(15) 0.0267(15) -0.0097(12) 0.0061(11) -0.0014(12)
C6' 0.0342(14) 0.0320(14) 0.0240(14) 0.0008(12) 0.0053(11) -0.0066(12)
C7 0.0387(15) 0.0390(16) 0.0208(14) -0.0010(12) 0.0010(11) 0.0025(13)
C7' 0.0264(12) 0.0264(13) 0.0229(13) -0.0053(11) 0.0032(10) 0.0019(10)
C8 0.0278(14) 0.0433(17) 0.0359(17) -0.0057(14) -0.0059(12) 0.0033(13)
C8' 0.0226(12) 0.0267(13) 0.0282(14) -0.0045(11) 0.0043(10) -0.0043(10)
C9' 0.0230(12) 0.0323(14) 0.0310(15) -0.0047(12) -0.0001(11) 0.0032(11)
C10 0.0303(14) 0.0302(14) 0.0310(15) -0.0035(12) 0.0043(11) -0.0078(11)
C10' 0.0214(12) 0.0350(14) 0.0234(13) -0.0050(11) 0.0069(10) -0.0019(11)
C012 0.0212(12) 0.0380(15) 0.0341(15) -0.0055(13) 0.0060(11) -0.0038(11)
P2 0.0279(3) 0.0251(3) 0.0251(4) -0.0035(3) 0.0030(3) 0.0012(3)
C21 0.0216(12) 0.0218(12) 0.0239(13) -0.0008(10) 0.0022(10) -0.0001(10)
C21' 0.0230(12) 0.0261(13) 0.0235(13) -0.0006(11) 0.0025(10) -0.0022(10)
C22 0.0204(12) 0.0343(14) 0.0282(14) -0.0009(12) 0.0035(10) 0.0007(11)
C22' 0.0369(15) 0.0385(16) 0.0258(15) -0.0043(13) 0.0054(12) 0.0001(13)
C23 0.0275(13) 0.0240(13) 0.0375(16) -0.0009(12) 0.0032(11) 0.0029(11)
C23' 0.0236(13) 0.0353(15) 0.0307(15) 0.0068(12) 0.0048(11) -0.0020(11)
C24 0.0254(12) 0.0249(13) 0.0264(14) 0.0032(11) 0.0014(10) -0.0033(10)
C24' 0.0239(12) 0.0263(13) 0.0298(14) -0.0004(11) 0.0033(10) -0.0011(10)
C25 0.0259(13) 0.0248(13) 0.0270(14) 0.0018(11) -0.0018(10) -0.0045(11)
C25' 0.0286(14) 0.0275(13) 0.0334(15) 0.0041(12) 0.0050(11) -0.0011(11)
C26 0.0217(12) 0.0351(15) 0.0327(15) 0.0047(12) -0.0014(11) 0.0007(11)
C26' 0.0323(14) 0.0333(15) 0.0319(15) 0.0056(12) 0.0080(12) 0.0076(12)
C27 0.0314(14) 0.0225(13) 0.0368(16) 0.0058(12) 0.0011(12) 0.0031(11)
C27' 0.0229(13) 0.0401(16) 0.0338(16) 0.0089(13) 0.0038(11) 0.0022(12)
C28 0.0318(14) 0.0347(15) 0.0310(15) 0.0095(13) 0.0013(11) -0.0072(12)
C28' 0.0328(15) 0.0460(18) 0.0317(16) 0.0054(14) -0.0055(12) -0.0030(13)
C29 0.0234(13) 0.0395(16) 0.0276(15) 0.0019(12) 0.0057(11) 0.0001(11)
C29' 0.0443(17) 0.0462(18) 0.0221(14) 0.0023(13) 0.0054(12) 0.0007(14)
C30 0.0321(14) 0.0332(14) 0.0248(14) -0.0011(12) 0.0020(11) 0.0036(12)
C30' 0.0381(16) 0.0428(17) 0.0320(16) 0.0107(14) 0.0105(13) 0.0003(13)

loop_
_atom_type_symbol
_atom_type_description
_atom_type_scat_dispersion_real
_atom_type_scat_dispersion_imag
_atom_type_scat_source
C C 0.0181 0.0091 'International Tables Vol C Tables 4.2.6.8 and 6.1.1.4'
H H 0.0000 0.0000 'International Tables Vol C Tables 4.2.6.8 and 6.1.1.4'
O O 0.0492 0.0322 'International Tables Vol C Tables 4.2.6.8 and 6.1.1.4'
F F 0.0727 0.0534 'International Tables Vol C Tables 4.2.6.8 and 6.1.1.4'
P P 0.2955 0.4335 'International Tables Vol C Tables 4.2.6.8 and 6.1.1.4'
S S 0.3331 0.5567 'International Tables Vol C Tables 4.2.6.8 and 6.1.1.4'

loop_
_exptl_crystal_face_index_h
_exptl_crystal_face_index_k
_exptl_crystal_face_index_l
_exptl_crystal_face_perp_dist
1 -4 -13 0.0315
-7 3 7 0.0651
0 -4 -13 0.0306
-7 2 2 0.0710
1 4 12 0.0353
7 -3 -3 0.0721
0 12 -3 0.0216
0 -12 3 0.0216

loop_
_geom_angle_atom_site_label_1
_geom_angle_atom_site_label_2
_geom_angle_atom_site_label_3
_geom_angle
_geom_angle_site_symmetry_1
_geom_angle_site_symmetry_3
_geom_angle_publ_flag
O1 S1 O3 113.76(15) . . ?
O1 S1 C1A 103.32(18) . . ?
O2 S1 O1 117.9(2) . . ?
O2 S1 O3 113.4(2) . . ?
O2 S1 C1A 103.08(18) . . ?
O3 S1 C1A 102.86(18) . . ?
F1 C1A S1 111.3(3) . . ?
F1 C1A F2 107.0(3) . . ?
F2 C1A S1 111.3(3) . . ?
F3 C1A S1 111.6(3) . . ?
F3 C1A F1 107.3(3) . . ?
F3 C1A F2 108.1(3) . . ?
O4 S2 C2A 101.5(3) . . ?
O5 S2 O4 115.6(4) . . ?
O5 S2 O6 117.6(4) . . ?
O5 S2 C2A 102.9(2) . . ?
O6 S2 O4 111.85(18) . . ?
O6 S2 C2A 104.8(2) . . ?
F4 C2A S2 112.8(4) . . ?
F4 C2A F6 103.2(4) . . ?
F5 C2A S2 111.9(4) . . ?
F5 C2A F4 110.5(5) . . ?
F5 C2A F6 107.3(5) . . ?
F6 C2A S2 110.6(3) . . ?
C1' P1 C1 121.45(12) . . ?
C2 C1 P1 105.11(18) . . ?
C3 C1 P1 111.30(18) . . ?
C3 C1 C2 109.5(2) . . ?
C3 C1 C4 109.9(2) . . ?
C4 C1 P1 111.43(17) . . ?
C4 C1 C2 109.5(2) . . ?
C2' C1' P1 105.54(17) . . ?
C3' C1' P1 111.39(18) . . ?
C3' C1' C2' 108.7(2) . . ?
C4' C1' P1 111.24(18) . . ?
C4' C1' C2' 110.0(2) . . ?
C4' C1' C3' 109.9(2) . . ?
C7 C2 C1 108.8(2) . . ?
C8' C2' C1' 109.0(2) . . ?
C012 C3 C1 109.0(2) . . ?
C10' C3' C1' 108.7(2) . . ?
C1 C4 C5 108.5(2) . . ?
C1' C4' C5' 109.4(2) . . ?
C6 C5 C4 109.7(2) . . ?
C6 C5 C10 110.0(2) . . ?
C10 C5 C4 109.7(2) . . ?
C6' C5' C4' 109.0(2) . . ?
C9' C5' C4' 109.9(2) . . ?
C9' C5' C6' 109.4(2) . . ?
C5 C6 C7 109.4(2) . . ?
C10' C6' C5' 109.6(2) . . ?
C2 C7 C6 109.8(2) . . ?
C8 C7 C2 109.3(2) . . ?
C8 C7 C6 109.9(3) . . ?
C8' C7' C10' 109.2(2) . . ?
C7 C8 C012 109.5(2) . . ?
C7' C8' C2' 109.6(2) . . ?
C9' C8' C2' 109.6(2) . . ?
C9' C8' C7' 109.5(2) . . ?
C8' C9' C5' 109.8(2) . . ?
C5 C10 C012 109.6(2) . . ?
C6' C10' C3' 110.0(2) . . ?
C6' C10' C7' 109.7(2) . . ?
C7' C10' C3' 109.5(2) . . ?
C8 C012 C3 109.3(2) . . ?
C10 C012 C3 109.3(2) . . ?
C10 C012 C8 109.8(2) . . ?
C21' P2 C21 121.84(12) . . ?
C22 C21 P2 111.18(18) . . ?
C22 C21 C23 109.4(2) . . ?
C22 C21 C24 109.8(2) . . ?
C23 C21 P2 105.52(18) . . ?
C24 C21 P2 111.55(18) . . ?
C24 C21 C23 109.2(2) . . ?
C22' C21' P2 105.84(19) . . ?
C23' C21' P2 110.76(18) . . ?
C23' C21' C22' 108.8(2) . . ?
C24' C21' P2 112.32(18) . . ?
C24' C21' C22' 109.4(2) . . ?
C24' C21' C23' 109.6(2) . . ?
C29 C22 C21 109.1(2) . . ?
C29' C22' C21' 109.3(2) . . ?
C27 C23 C21 108.8(2) . . ?
C27' C23' C21' 109.3(2) . . ?
C25 C24 C21 108.9(2) . . ?
C25' C24' C21' 108.8(2) . . ?
C26 C25 C24 109.5(2) . . ?
C26 C25 C30 109.5(2) . . ?
C30 C25 C24 109.6(2) . . ?
C26' C25' C24' 109.3(2) . . ?
C30' C25' C24' 110.2(2) . . ?
C30' C25' C26' 110.1(2) . . ?
C25 C26 C27 109.6(2) . . ?
C25' C26' C27' 109.7(2) . . ?
C26 C27 C23 109.7(2) . . ?
C26 C27 C28 109.8(2) . . ?
C28 C27 C23 109.6(2) . . ?
C26' C27' C23' 109.3(2) . . ?
C28' C27' C23' 109.4(3) . . ?
C28' C27' C26' 109.5(2) . . ?
C27 C28 C29 109.2(2) . . ?
C27' C28' C29' 109.5(2) . . ?
C28 C29 C22 109.8(2) . . ?
C30 C29 C22 109.3(2) . . ?
C30 C29 C28 109.6(2) . . ?
C22' C29' C30' 109.1(3) . . ?
C28' C29' C22' 109.6(3) . . ?
C28' C29' C30' 110.2(3) . . ?
C29 C30 C25 110.0(2) . . ?
C25' C30' C29' 109.1(2) . . ?

loop_
_geom_bond_atom_site_label_1
_geom_bond_atom_site_label_2
_geom_bond_distance
_geom_bond_site_symmetry_2
_geom_bond_publ_flag
S1 O1 1.428(3) . ?
S1 O2 1.419(3) . ?
S1 O3 1.451(3) . ?
S1 C1A 1.814(4) . ?
F1 C1A 1.330(4) . ?
F2 C1A 1.331(5) . ?
F3 C1A 1.327(4) . ?
S2 O4 1.417(3) . ?
S2 O5 1.360(4) . ?
S2 O6 1.414(3) . ?
S2 C2A 1.770(4) . ?
F4 C2A 1.320(5) . ?
C2A F5 1.265(6) . ?
C2A F6 1.344(6) . ?
P1 C1 1.825(3) . ?
P1 C1' 1.823(3) . ?
C1 C2 1.550(4) . ?
C1 C3 1.540(3) . ?
C1 C4 1.542(4) . ?
C1' C2' 1.551(3) . ?
C1' C3' 1.544(3) . ?
C1' C4' 1.533(4) . ?
C2 C7 1.532(4) . ?
C2' C8' 1.537(4) . ?
C3 C012 1.538(4) . ?
C3' C10' 1.540(4) . ?
C4 C5 1.542(4) . ?
C4' C5' 1.534(4) . ?
C5 C6 1.525(4) . ?
C5 C10 1.528(4) . ?
C5' C6' 1.534(4) . ?
C5' C9' 1.531(4) . ?
C6 C7 1.535(4) . ?
C6' C10' 1.527(4) . ?
C7 C8 1.531(4) . ?
C7' C8' 1.533(3) . ?
C7' C10' 1.535(4) . ?
C8 C012 1.536(4) . ?
C8' C9' 1.530(4) . ?
C10 C012 1.532(4) . ?
P2 C21 1.822(3) . ?
P2 C21' 1.816(3) . ?
C21 C22 1.541(4) . ?
C21 C23 1.549(4) . ?
C21 C24 1.545(4) . ?
C21' C22' 1.552(4) . ?
C21' C23' 1.547(3) . ?
C21' C24' 1.544(4) . ?
C22 C29 1.537(4) . ?
C22' C29' 1.536(4) . ?
C23 C27 1.537(4) . ?
C23' C27' 1.538(4) . ?
C24 C25 1.535(4) . ?
C24' C25' 1.539(4) . ?
C25 C26 1.524(4) . ?
C25 C30 1.534(4) . ?
C25' C26' 1.526(4) . ?
C25' C30' 1.524(4) . ?
C26 C27 1.531(4) . ?
C26' C27' 1.538(4) . ?
C27 C28 1.533(4) . ?
C27' C28' 1.529(4) . ?
C28 C29 1.534(4) . ?
C28' C29' 1.531(4) . ?
C29 C30 1.522(4) . ?
C29' C30' 1.537(5) . ?

loop_
_exptl_oxdiff_crystal_face_indexfrac_h
_exptl_oxdiff_crystal_face_indexfrac_k
_exptl_oxdiff_crystal_face_indexfrac_l
_exptl_oxdiff_crystal_face_x
_exptl_oxdiff_crystal_face_y
_exptl_oxdiff_crystal_face_z
0.8885 -4.4681 -12.7026 -0.0046 -0.1468 0.9892
-6.5440 2.7368 7.1413 -0.0188 -0.7614 -0.6480
-0.0348 -4.0206 -12.6825 0.0235 -0.2755 0.9610
-7.0987 2.3704 2.4054 0.0742 -0.9404 -0.3318
0.8123 3.7624 12.4237 -0.0316 0.3786 -0.9250
7.0728 -2.5355 -2.9435 -0.0729 0.9253 0.3721
0.0023 12.0068 -2.9817 1.0058 -0.0689 -0.1745
-0.0023 -12.0068 2.9817 -1.0058 0.0689 0.1745
